data_7239737
loop_
_publ_author_name
'Xiao, Zufeng'
'Yang, Weiping'
'Luo, Jia'
'Guo, Rong'
'Zeng, Rong'
'Ji, Lingbo'
'Li, Wei'
'Wang, Wei'

_publ_section_title
;
 Weak intermolecular interaction directed assembly of calix[4]arene
 derivatives
;
_journal_issue 46
_journal_name_full CrystEngComm
_journal_page_first 7114
_journal_paper_doi 10.1039/C9CE01286A
_journal_volume 21
_journal_year 2019
_chemical_formula_sum 'C44 H44 N4 O4'
_chemical_formula_weight 692.83
_space_group_crystal_system monoclinic
_space_group_IT_number 15
_space_group_name_Hall '-C 2yc'
_space_group_name_H-M_alt 'C 1 2/c 1'
_atom_sites_solution_hydrogens geom
_audit_creation_method SHELXL-2018/3
_audit_update_record
;
2019-10-03 deposited with the CCDC.	2019-10-25 downloaded from the CCDC.
;
_cell_angle_alpha 90
_cell_angle_beta 110.64(3)
_cell_angle_gamma 90
_cell_formula_units_Z 8
_cell_length_a 22.208(4)
_cell_length_b 21.426(4)
_cell_length_c 19.955(4)
_cell_measurement_reflns_used 5100
_cell_measurement_temperature 296(2)
_cell_measurement_theta_max 25.9
_cell_measurement_theta_min 2.1
_cell_volume 8886(3)
_computing_cell_refinement 'Bruker SAINT'
_computing_data_collection 'Bruker APEX2'
_computing_data_reduction 'Bruker SAINT, SADABS and XPREP'
_computing_molecular_graphics 'Bruker SHELXTL'
_computing_publication_material 'Bruker SHELXTL'
_computing_structure_refinement 'SHELXL-2018/3 (Sheldrick, 2018)'
_computing_structure_solution 'SHELXT 2014/4 (Sheldrick, 2014)'
_diffrn_ambient_temperature 296(2)
_diffrn_measured_fraction_theta_full 1.000
_diffrn_measured_fraction_theta_max 1.000
_diffrn_measurement_device_type 'Bruker APEX-II CCD'
_diffrn_measurement_method '\w scans'
_diffrn_radiation_type MoK\a
_diffrn_radiation_wavelength 0.71073
_diffrn_reflns_av_R_equivalents 0.1568
_diffrn_reflns_av_unetI/netI 0.1162
_diffrn_reflns_Laue_measured_fraction_full 1.000
_diffrn_reflns_Laue_measured_fraction_max 1.000
_diffrn_reflns_limit_h_max 27
_diffrn_reflns_limit_h_min -26
_diffrn_reflns_limit_k_max 26
_diffrn_reflns_limit_k_min -21
_diffrn_reflns_limit_l_max 22
_diffrn_reflns_limit_l_min -24
_diffrn_reflns_number 26929
_diffrn_reflns_point_group_measured_fraction_full 1.000
_diffrn_reflns_point_group_measured_fraction_max 1.000
_diffrn_reflns_theta_full 25.242
_diffrn_reflns_theta_max 25.680
_diffrn_reflns_theta_min 1.365
_diffrn_standards_number 0
_exptl_absorpt_coefficient_mu 0.067
_exptl_absorpt_correction_T_max 0.9910
_exptl_absorpt_correction_T_min 0.9910
_exptl_absorpt_correction_type multi-scan
_exptl_absorpt_process_details sadabs
_exptl_crystal_colour colourless
_exptl_crystal_density_diffrn 1.036
_exptl_crystal_density_method 'not measured'
_exptl_crystal_description plate
_exptl_crystal_F_000 2944
_exptl_crystal_size_max 0.150
_exptl_crystal_size_mid 0.120
_exptl_crystal_size_min 0.100
_refine_diff_density_max 0.245
_refine_diff_density_min -0.191
_refine_diff_density_rms 0.038
_refine_ls_extinction_method none
_refine_ls_goodness_of_fit_ref 0.941
_refine_ls_hydrogen_treatment constr
_refine_ls_matrix_type full
_refine_ls_number_parameters 537
_refine_ls_number_reflns 8458
_refine_ls_number_restraints 230
_refine_ls_restrained_S_all 0.954
_refine_ls_R_factor_all 0.1444
_refine_ls_R_factor_gt 0.0669
_refine_ls_shift/su_max 0.001
_refine_ls_shift/su_mean 0.000
_refine_ls_structure_factor_coef Fsqd
_refine_ls_weighting_details 'w=1/[\s^2^(Fo^2^)+(0.1000P)^2^] where P=(Fo^2^+2Fc^2^)/3'
_refine_ls_weighting_scheme calc
_refine_ls_wR_factor_gt 0.1900
_refine_ls_wR_factor_ref 0.2278
_reflns_Friedel_coverage 0.000
_reflns_number_gt 3565
_reflns_number_total 8458
_reflns_threshold_expression 'I > 2\s(I)'
_cod_data_source_file c9ce01286a2.cif
_cod_data_source_block 21
_cod_original_sg_symbol_H-M 'C 2/c'
_cod_database_code 7239737
_shelx_shelxl_version_number 2018/3
_shelx_space_group_comment
;
The symmetry employed for this shelxl refinement is uniquely defined
by the following loop, which should always be used as a source of
symmetry information in preference to the above space-group names.
They are only intended as comments.
;
_shelx_estimated_absorpt_t_min 0.990
_shelx_estimated_absorpt_t_max 0.993

loop_
_space_group_symop_operation_xyz
'x, y, z'
'-x, y, -z+1/2'
'x+1/2, y+1/2, z'
'-x+1/2, y+1/2, -z+1/2'
'-x, -y, -z'
'x, -y, z-1/2'
'-x+1/2, -y+1/2, -z'
'x+1/2, -y+1/2, z-1/2'

loop_
_atom_site_label
_atom_site_type_symbol
_atom_site_fract_x
_atom_site_fract_y
_atom_site_fract_z
_atom_site_U_iso_or_equiv
_atom_site_adp_type
_atom_site_occupancy
_atom_site_site_symmetry_order
_atom_site_calc_flag
_atom_site_refinement_flags_posn
_atom_site_refinement_flags_adp
_atom_site_refinement_flags_occupancy
_atom_site_disorder_assembly
_atom_site_disorder_group
O1 O 0.32081(12) 0.40732(12) 0.32185(11) 0.0735(7) Uani 1 1 d . . . . .
O2 O 0.13685(12) 0.36643(11) 0.16619(11) 0.0707(7) Uani 1 1 d . . . . .
O3 O 0.20651(11) 0.21481(11) 0.31367(11) 0.0644(6) Uani 1 1 d . . . . .
O4 O 0.32888(11) 0.25217(11) 0.18573(11) 0.0675(6) Uani 1 1 d . . . . .
N1 N 0.2573(2) 0.44510(18) -0.03084(18) 0.1013(12) Uani 1 1 d . . . . .
N2 N 0.14865(18) 0.41753(17) 0.50281(17) 0.0929(11) Uani 1 1 d . . . . .
N3 N 0.07333(18) 0.1412(2) -0.03405(17) 0.1013(12) Uani 1 1 d . . . . .
N4 N 0.44048(16) 0.23730(19) 0.54424(18) 0.0994(12) Uani 1 1 d . . . . .
C1 C 0.35051(17) 0.39005(16) 0.21898(17) 0.0632(9) Uani 1 1 d . . . . .
C2 C 0.33778(18) 0.39916(17) 0.14691(18) 0.0680(9) Uani 1 1 d . . . . .
H2 H 0.365444 0.382581 0.125744 0.082 Uiso 1 1 calc R U . . .
C3 C 0.28408(19) 0.43285(16) 0.10555(17) 0.0672(9) Uani 1 1 d . . . . .
C4 C 0.24288(18) 0.45722(16) 0.13686(17) 0.0648(9) Uani 1 1 d . . . . .
H4 H 0.206992 0.479644 0.108797 0.078 Uiso 1 1 calc R U . . .
C5 C 0.25357(18) 0.44917(16) 0.20893(17) 0.0637(9) Uani 1 1 d . . . . .
C6 C 0.30915(17) 0.41662(16) 0.25042(17) 0.0607(9) Uani 1 1 d . . . . .
C7 C 0.2697(2) 0.44001(19) 0.0297(2) 0.0801(11) Uani 1 1 d . . . . .
C8 C 0.3359(10) 0.4573(6) 0.3749(6) 0.096(4) Uani 0.53(2) 1 d D U P A 1
H8 H 0.293714 0.476502 0.365499 0.115 Uiso 0.53(2) 1 calc R U P A 1
C9 C 0.3459(10) 0.4217(9) 0.4436(7) 0.108(5) Uani 0.53(2) 1 d D U P A 1
H9A H 0.367088 0.448112 0.483889 0.162 Uiso 0.53(2) 1 calc R U P A 1
H9B H 0.372063 0.385576 0.445386 0.162 Uiso 0.53(2) 1 calc R U P A 1
H9C H 0.305009 0.408807 0.445021 0.162 Uiso 0.53(2) 1 calc R U P A 1
C10 C 0.3705(10) 0.5051(6) 0.3660(8) 0.112(5) Uani 0.53(2) 1 d D U P A 1
H10A H 0.410916 0.506425 0.405098 0.169 Uiso 0.53(2) 1 calc R U P A 1
H10B H 0.347458 0.543261 0.364723 0.169 Uiso 0.53(2) 1 calc R U P A 1
H10C H 0.378040 0.500144 0.321818 0.169 Uiso 0.53(2) 1 calc R U P A 1
C8' C 0.3690(13) 0.4450(9) 0.3744(6) 0.098(4) Uani 0.47(2) 1 d D U P A 2
H8' H 0.402748 0.414892 0.376034 0.117 Uiso 0.47(2) 1 calc R U P A 2
C9' C 0.3738(11) 0.4281(13) 0.4479(9) 0.123(6) Uani 0.47(2) 1 d D U P A 2
H9D H 0.418311 0.423936 0.477509 0.184 Uiso 0.47(2) 1 calc R U P A 2
H9E H 0.352042 0.389242 0.446946 0.184 Uiso 0.47(2) 1 calc R U P A 2
H9F H 0.354286 0.460183 0.466918 0.184 Uiso 0.47(2) 1 calc R U P A 2
C10' C 0.4061(13) 0.4928(10) 0.3685(11) 0.148(7) Uani 0.47(2) 1 d D U P A 2
H10D H 0.448600 0.477799 0.375435 0.222 Uiso 0.47(2) 1 calc R U P A 2
H10E H 0.408270 0.523714 0.404080 0.222 Uiso 0.47(2) 1 calc R U P A 2
H10F H 0.387832 0.511008 0.321682 0.222 Uiso 0.47(2) 1 calc R U P A 2
C11 C 0.20469(18) 0.47456(16) 0.23943(18) 0.0674(9) Uani 1 1 d . . . B 2
H11A H 0.170655 0.495039 0.201123 0.081 Uiso 1 1 calc R U . B 2
H11B H 0.225631 0.506100 0.274853 0.081 Uiso 1 1 calc R U . B 2
C12 C 0.17419(16) 0.42670(16) 0.27403(17) 0.0611(9) Uani 1 1 d . . . B 2
C13 C 0.17633(18) 0.43521(17) 0.34288(17) 0.0673(9) Uani 1 1 d . . . B 2
H13 H 0.198376 0.469465 0.368637 0.081 Uiso 1 1 calc R U . B 2
C14 C 0.14676(17) 0.39449(17) 0.37522(17) 0.0649(9) Uani 1 1 d . . . B 2
C15 C 0.11657(16) 0.34099(17) 0.33786(17) 0.0638(9) Uani 1 1 d . . . B 2
H15 H 0.098073 0.312492 0.360011 0.077 Uiso 1 1 calc R U . B 2
C16 C 0.11390(15) 0.33006(16) 0.26920(17) 0.0577(8) Uani 1 1 d . . . B 2
C17 C 0.14032(16) 0.37426(16) 0.23564(16) 0.0589(8) Uani 1 1 d . . . B 2
C18 C 0.0753(5) 0.3709(5) 0.1080(4) 0.094(2) Uani 0.697(14) 1 d D U P B 1
H18 H 0.046327 0.338550 0.113766 0.112 Uiso 0.697(14) 1 calc R U P B 1
C19 C 0.0898(7) 0.3581(6) 0.0417(5) 0.113(3) Uani 0.697(14) 1 d D U P B 1
H19A H 0.110715 0.393749 0.030542 0.170 Uiso 0.697(14) 1 calc R U P B 1
H19B H 0.050415 0.349964 0.002679 0.170 Uiso 0.697(14) 1 calc R U P B 1
H19C H 0.117527 0.322444 0.049337 0.170 Uiso 0.697(14) 1 calc R U P B 1
C20 C 0.0449(6) 0.4342(5) 0.1067(5) 0.130(4) Uani 0.697(14) 1 d D U P B 1
H20A H 0.032828 0.438623 0.148186 0.195 Uiso 0.697(14) 1 calc R U P B 1
H20B H 0.007423 0.438007 0.064253 0.195 Uiso 0.697(14) 1 calc R U P B 1
H20C H 0.075262 0.466232 0.107040 0.195 Uiso 0.697(14) 1 calc R U P B 1
C18' C 0.0876(9) 0.4038(14) 0.1094(10) 0.093(4) Uani 0.303(14) 1 d D U P B 2
H18' H 0.102597 0.447024 0.118759 0.111 Uiso 0.303(14) 1 calc R U P B 2
C19' C 0.0241(8) 0.4040(13) 0.1172(12) 0.109(5) Uani 0.303(14) 1 d D U P B 2
H19D H -0.008518 0.413364 0.071864 0.164 Uiso 0.303(14) 1 calc R U P B 2
H19E H 0.023455 0.434999 0.151662 0.164 Uiso 0.303(14) 1 calc R U P B 2
H19F H 0.015879 0.363649 0.133173 0.164 Uiso 0.303(14) 1 calc R U P B 2
C20' C 0.0961(16) 0.3874(12) 0.0407(13) 0.109(6) Uani 0.303(14) 1 d D U P B 2
H20D H 0.060854 0.361644 0.012542 0.163 Uiso 0.303(14) 1 calc R U P B 2
H20E H 0.135742 0.365057 0.050595 0.163 Uiso 0.303(14) 1 calc R U P B 2
H20F H 0.097060 0.424857 0.014776 0.163 Uiso 0.303(14) 1 calc R U P B 2
C21 C 0.14796(18) 0.40657(18) 0.44694(19) 0.0717(10) Uani 1 1 d . . . . .
C22 C 0.08114(16) 0.27073(16) 0.23176(18) 0.0640(9) Uani 1 1 d . . . . .
H22A H 0.068704 0.246372 0.265751 0.077 Uiso 1 1 calc R U . B 2
H22B H 0.041945 0.282560 0.193255 0.077 Uiso 1 1 calc R U . B 2
C23 C 0.11965(15) 0.22918(15) 0.20088(16) 0.0569(8) Uani 1 1 d . . . . .
C24 C 0.09467(16) 0.21214(17) 0.12936(17) 0.0647(9) Uani 1 1 d . . . . .
H24 H 0.053710 0.225870 0.101691 0.078 Uiso 1 1 calc R U . . .
C25 C 0.12820(16) 0.17563(17) 0.09769(16) 0.0637(9) Uani 1 1 d . . . . .
C26 C 0.19102(17) 0.15701(17) 0.13703(17) 0.0640(9) Uani 1 1 d . . . . .
H26 H 0.214852 0.134821 0.114942 0.077 Uiso 1 1 calc R U . . .
C27 C 0.21778(15) 0.17178(15) 0.20941(16) 0.0560(8) Uani 1 1 d . . . . .
C28 C 0.18089(15) 0.20460(15) 0.24136(16) 0.0546(8) Uani 1 1 d . . . . .
C29 C 0.1791(2) 0.1792(2) 0.35784(19) 0.0874(12) Uani 1 1 d . U . . .
H29 H 0.132903 0.188334 0.342248 0.105 Uiso 1 1 calc R U . . .
C30 C 0.1875(3) 0.1115(2) 0.3537(2) 0.1079(15) Uani 1 1 d . U . . .
H30A H 0.162444 0.090226 0.377145 0.162 Uiso 1 1 calc R U . . .
H30B H 0.232151 0.101098 0.376828 0.162 Uiso 1 1 calc R U . . .
H30C H 0.173597 0.098932 0.304387 0.162 Uiso 1 1 calc R U . . .
C31 C 0.2109(3) 0.2041(2) 0.43244(19) 0.1128(16) Uani 1 1 d . U . . .
H31A H 0.192221 0.184816 0.463888 0.169 Uiso 1 1 calc R U . . .
H31B H 0.204823 0.248481 0.432406 0.169 Uiso 1 1 calc R U . . .
H31C H 0.256132 0.194967 0.448675 0.169 Uiso 1 1 calc R U . . .
C32 C 0.09799(18) 0.15611(19) 0.0237(2) 0.0749(10) Uani 1 1 d . . . . .
C33 C 0.28552(15) 0.14878(16) 0.25222(17) 0.0627(9) Uani 1 1 d . . . . .
H33A H 0.282363 0.118009 0.286478 0.075 Uiso 1 1 calc R U . . .
H33B H 0.302390 0.127707 0.219562 0.075 Uiso 1 1 calc R U . . .
C34 C 0.33328(15) 0.19750(16) 0.29211(16) 0.0569(8) Uani 1 1 d . . . . .
C35 C 0.35233(15) 0.24697(16) 0.25859(16) 0.0555(8) Uani 1 1 d . . . . .
C36 C 0.39340(15) 0.29472(16) 0.29864(16) 0.0594(8) Uani 1 1 d . . . . .
C37 C 0.41665(16) 0.28956(18) 0.37121(17) 0.0671(10) Uani 1 1 d . . . . .
H37 H 0.444251 0.320223 0.398217 0.081 Uiso 1 1 calc R U . . .
C38 C 0.40044(16) 0.23993(18) 0.40616(17) 0.0648(9) Uani 1 1 d . . . . .
C39 C 0.35787(16) 0.19457(17) 0.36664(17) 0.0641(9) Uani 1 1 d . . . . .
H39 H 0.345740 0.162092 0.390106 0.077 Uiso 1 1 calc R U . . .
C40 C 0.3565(3) 0.2146(3) 0.1445(2) 0.1013(14) Uani 1 1 d . U . . .
H40 H 0.350579 0.170990 0.155685 0.122 Uiso 1 1 calc R U . . .
C41 C 0.4235(3) 0.2226(3) 0.1579(3) 0.145(2) Uani 1 1 d . U . . .
H41A H 0.438266 0.189910 0.134514 0.218 Uiso 1 1 calc R U . . .
H41B H 0.446866 0.220835 0.208520 0.218 Uiso 1 1 calc R U . . .
H41C H 0.430567 0.262297 0.139662 0.218 Uiso 1 1 calc R U . . .
C42 C 0.3137(3) 0.2249(3) 0.06711(19) 0.1247(19) Uani 1 1 d . U . . .
H42A H 0.326750 0.197383 0.036754 0.187 Uiso 1 1 calc R U . . .
H42B H 0.317590 0.267392 0.053905 0.187 Uiso 1 1 calc R U . . .
H42C H 0.269816 0.216454 0.061713 0.187 Uiso 1 1 calc R U . . .
C43 C 0.42356(18) 0.2378(2) 0.4828(2) 0.0769(11) Uani 1 1 d . . . . .
C44 C 0.40920(16) 0.35164(17) 0.26208(18) 0.0680(9) Uani 1 1 d . . . . .
H44A H 0.431083 0.337858 0.230355 0.082 Uiso 1 1 calc R U . . .
H44B H 0.438667 0.378207 0.298288 0.082 Uiso 1 1 calc R U . . .

loop_
_atom_site_aniso_label
_atom_site_aniso_U_11
_atom_site_aniso_U_22
_atom_site_aniso_U_33
_atom_site_aniso_U_23
_atom_site_aniso_U_13
_atom_site_aniso_U_12
O1 0.0969(18) 0.0759(17) 0.0538(14) 0.0067(12) 0.0339(13) 0.0042(14)
O2 0.0838(16) 0.0759(17) 0.0580(14) -0.0086(12) 0.0320(13) -0.0035(13)
O3 0.0709(14) 0.0665(15) 0.0504(13) -0.0074(11) 0.0148(11) -0.0002(12)
O4 0.0739(15) 0.0795(17) 0.0445(13) 0.0038(11) 0.0151(11) 0.0077(13)
N1 0.142(3) 0.104(3) 0.069(2) 0.022(2) 0.051(2) 0.031(2)
N2 0.116(3) 0.102(3) 0.067(2) -0.0045(19) 0.0393(19) -0.007(2)
N3 0.102(3) 0.136(3) 0.055(2) -0.021(2) 0.0144(19) 0.007(2)
N4 0.082(2) 0.141(3) 0.062(2) 0.013(2) 0.0083(18) -0.029(2)
C1 0.079(2) 0.053(2) 0.062(2) 0.0062(16) 0.0294(19) -0.0044(18)
C2 0.083(2) 0.068(2) 0.062(2) 0.0021(18) 0.0378(19) -0.002(2)
C3 0.093(3) 0.059(2) 0.057(2) 0.0084(17) 0.036(2) -0.002(2)
C4 0.083(2) 0.055(2) 0.061(2) 0.0100(16) 0.0312(19) 0.0008(18)
C5 0.083(2) 0.053(2) 0.066(2) 0.0029(17) 0.0384(19) -0.0054(18)
C6 0.076(2) 0.056(2) 0.055(2) 0.0035(16) 0.0295(18) -0.0052(18)
C7 0.107(3) 0.074(3) 0.070(3) 0.013(2) 0.045(2) 0.014(2)
C8 0.108(7) 0.102(6) 0.080(5) -0.018(5) 0.034(5) 0.000(5)
C9 0.137(11) 0.128(9) 0.051(5) -0.009(5) 0.025(6) -0.013(9)
C10 0.145(10) 0.094(7) 0.094(6) -0.018(6) 0.036(7) -0.016(7)
C8' 0.122(8) 0.118(8) 0.056(5) -0.010(5) 0.035(6) -0.015(6)
C9' 0.130(12) 0.161(11) 0.073(8) -0.012(7) 0.031(8) -0.019(10)
C10' 0.151(12) 0.161(12) 0.127(9) -0.056(8) 0.043(10) -0.035(10)
C11 0.087(2) 0.052(2) 0.070(2) 0.0040(17) 0.0351(19) 0.0051(18)
C12 0.073(2) 0.056(2) 0.061(2) -0.0042(17) 0.0327(18) -0.0008(17)
C13 0.083(2) 0.065(2) 0.058(2) -0.0068(17) 0.0301(18) 0.0014(19)
C14 0.081(2) 0.064(2) 0.055(2) -0.0030(17) 0.0309(18) 0.0021(19)
C15 0.069(2) 0.065(2) 0.064(2) 0.0048(18) 0.0322(17) 0.0051(18)
C16 0.0612(19) 0.056(2) 0.059(2) -0.0023(16) 0.0257(16) 0.0058(17)
C17 0.067(2) 0.064(2) 0.0502(19) -0.0031(17) 0.0257(16) 0.0051(18)
C18 0.107(4) 0.107(5) 0.063(3) 0.005(4) 0.025(3) -0.005(4)
C19 0.164(6) 0.117(7) 0.060(4) 0.000(5) 0.042(4) -0.017(7)
C20 0.121(7) 0.145(8) 0.100(5) 0.004(6) 0.008(5) 0.027(6)
C18' 0.107(6) 0.105(7) 0.067(5) 0.004(6) 0.032(5) 0.000(6)
C19' 0.099(9) 0.115(10) 0.094(8) 0.019(8) 0.011(7) -0.006(8)
C20' 0.135(9) 0.112(11) 0.072(8) 0.007(8) 0.028(7) -0.011(10)
C21 0.082(2) 0.080(3) 0.056(2) -0.0040(19) 0.0284(19) -0.006(2)
C22 0.062(2) 0.065(2) 0.068(2) -0.0023(17) 0.0259(17) 0.0015(17)
C23 0.0569(19) 0.059(2) 0.0539(19) -0.0049(15) 0.0187(16) -0.0015(16)
C24 0.061(2) 0.073(2) 0.055(2) 0.0014(17) 0.0133(17) 0.0008(18)
C25 0.064(2) 0.077(2) 0.0456(18) -0.0052(17) 0.0135(17) -0.0015(19)
C26 0.070(2) 0.066(2) 0.058(2) -0.0069(17) 0.0245(18) 0.0016(18)
C27 0.0595(19) 0.053(2) 0.0518(19) -0.0028(15) 0.0153(16) 0.0002(16)
C28 0.062(2) 0.0520(19) 0.0463(18) -0.0092(15) 0.0145(16) -0.0081(16)
C29 0.103(3) 0.101(3) 0.059(2) -0.002(2) 0.030(2) 0.009(3)
C30 0.139(4) 0.091(3) 0.097(3) 0.013(2) 0.047(3) -0.009(3)
C31 0.144(4) 0.133(4) 0.055(2) -0.006(2) 0.027(2) 0.033(3)
C32 0.074(2) 0.089(3) 0.061(2) -0.003(2) 0.023(2) 0.007(2)
C33 0.065(2) 0.059(2) 0.061(2) -0.0031(16) 0.0187(17) 0.0006(17)
C34 0.0532(18) 0.060(2) 0.0501(19) 0.0009(16) 0.0097(15) 0.0050(16)
C35 0.0590(19) 0.061(2) 0.0461(19) 0.0004(16) 0.0177(15) 0.0063(17)
C36 0.0534(18) 0.066(2) 0.056(2) 0.0039(17) 0.0165(16) 0.0006(17)
C37 0.0545(19) 0.085(3) 0.055(2) -0.0055(19) 0.0109(16) -0.0054(18)
C38 0.0568(19) 0.080(3) 0.051(2) 0.0078(18) 0.0104(16) -0.0010(19)
C39 0.0571(19) 0.071(2) 0.059(2) 0.0103(18) 0.0137(17) 0.0029(18)
C40 0.123(3) 0.121(4) 0.065(2) -0.006(2) 0.039(2) 0.013(3)
C41 0.126(4) 0.200(6) 0.114(4) -0.023(4) 0.047(3) 0.030(4)
C42 0.145(4) 0.168(5) 0.061(3) -0.019(3) 0.036(3) -0.027(4)
C43 0.069(2) 0.095(3) 0.058(2) 0.005(2) 0.012(2) -0.014(2)
C44 0.065(2) 0.076(2) 0.063(2) 0.0004(18) 0.0231(18) -0.0045(19)

loop_
_atom_type_symbol
_atom_type_description
_atom_type_scat_dispersion_real
_atom_type_scat_dispersion_imag
_atom_type_scat_source
C C 0.0033 0.0016 'International Tables Vol C Tables 4.2.6.8 and 6.1.1.4'
H H 0.0000 0.0000 'International Tables Vol C Tables 4.2.6.8 and 6.1.1.4'
N N 0.0061 0.0033 'International Tables Vol C Tables 4.2.6.8 and 6.1.1.4'
O O 0.0106 0.0060 'International Tables Vol C Tables 4.2.6.8 and 6.1.1.4'

loop_
_geom_angle_atom_site_label_1
_geom_angle_atom_site_label_2
_geom_angle_atom_site_label_3
_geom_angle
C6 O1 C8' 119.5(6)
C6 O1 C8 123.9(5)
C17 O2 C18' 117.7(8)
C28 O3 C29 116.6(3)
C35 O4 C40 119.1(3)
C2 C1 C6 118.9(3)
C2 C1 C44 119.0(3)
C6 C1 C44 122.1(3)
C1 C2 C3 120.7(3)
C1 C2 H2 119.6
C3 C2 H2 119.6
C4 C3 C2 119.7(3)
C4 C3 C7 119.9(3)
C2 C3 C7 120.3(3)
C3 C4 C5 121.7(3)
C3 C4 H4 119.2
C5 C4 H4 119.2
C4 C5 C6 117.9(3)
C4 C5 C11 119.1(3)
C6 C5 C11 123.0(3)
O1 C6 C1 119.5(3)
O1 C6 C5 119.3(3)
C1 C6 C5 121.0(3)
N1 C7 C3 178.8(5)
C10 C8 O1 117.7(11)
C10 C8 C9 127.0(11)
O1 C8 C9 102.1(11)
C10 C8 H8 102.1
O1 C8 H8 102.1
C9 C8 H8 102.1
C8 C9 H9A 109.5
C8 C9 H9B 109.5
H9A C9 H9B 109.5
C8 C9 H9C 109.5
H9A C9 H9C 109.5
H9B C9 H9C 109.5
C8 C10 H10A 109.5
C8 C10 H10B 109.5
H10A C10 H10B 109.5
C8 C10 H10C 109.5
H10A C10 H10C 109.5
H10B C10 H10C 109.5
C10' C8' O1 132.7(12)
C10' C8' C9' 116.2(15)
O1 C8' C9' 111.0(12)
C10' C8' H8' 91.1
O1 C8' H8' 91.1
C9' C8' H8' 91.1
C8' C9' H9D 109.5
C8' C9' H9E 109.5
H9D C9' H9E 109.5
C8' C9' H9F 109.5
H9D C9' H9F 109.5
H9E C9' H9F 109.5
C8' C10' H10D 109.5
C8' C10' H10E 109.5
H10D C10' H10E 109.5
C8' C10' H10F 109.5
H10D C10' H10F 109.5
H10E C10' H10F 109.5
C5 C11 C12 115.8(3)
C5 C11 H11A 108.3
C12 C11 H11A 108.3
C5 C11 H11B 108.3
C12 C11 H11B 108.3
H11A C11 H11B 107.4
C13 C12 C17 118.1(3)
C13 C12 C11 120.1(3)
C17 C12 C11 121.7(3)
C12 C13 C14 122.0(3)
C12 C13 H13 119.0
C14 C13 H13 119.0
C13 C14 C15 119.0(3)
C13 C14 C21 120.2(3)
C15 C14 C21 120.8(3)
C16 C15 C14 121.0(3)
C16 C15 H15 119.5
C14 C15 H15 119.5
C15 C16 C17 119.0(3)
C15 C16 C22 118.5(3)
C17 C16 C22 122.5(3)
O2 C17 C16 121.1(3)
O2 C17 C12 118.3(3)
C16 C17 C12 120.6(3)
O2 C18 C19 105.1(7)
O2 C18 C20 111.2(9)
C19 C18 C20 112.7(9)
O2 C18 H18 109.3
C19 C18 H18 109.3
C20 C18 H18 109.3
C18 C19 H19A 109.5
C18 C19 H19B 109.5
H19A C19 H19B 109.5
C18 C19 H19C 109.5
H19A C19 H19C 109.5
H19B C19 H19C 109.5
C18 C20 H20A 109.5
C18 C20 H20B 109.5
H20A C20 H20B 109.5
C18 C20 H20C 109.5
H20A C20 H20C 109.5
H20B C20 H20C 109.5
C19' C18' C20' 122(2)
C19' C18' O2 113.2(18)
C20' C18' O2 105.9(17)
C19' C18' H18' 104.6
C20' C18' H18' 104.6
O2 C18' H18' 104.6
C18' C19' H19D 109.5
C18' C19' H19E 109.5
H19D C19' H19E 109.5
C18' C19' H19F 109.5
H19D C19' H19F 109.5
H19E C19' H19F 109.5
C18' C20' H20D 109.5
C18' C20' H20E 109.5
H20D C20' H20E 109.5
C18' C20' H20F 109.5
H20D C20' H20F 109.5
H20E C20' H20F 109.5
N2 C21 C14 178.3(4)
C23 C22 C16 116.8(3)
C23 C22 H22A 108.1
C16 C22 H22A 108.1
C23 C22 H22B 108.1
C16 C22 H22B 108.1
H22A C22 H22B 107.3
C24 C23 C28 116.4(3)
C24 C23 C22 119.8(3)
C28 C23 C22 123.7(3)
C25 C24 C23 122.5(3)
C25 C24 H24 118.7
C23 C24 H24 118.7
C24 C25 C26 119.9(3)
C24 C25 C32 120.0(3)
C26 C25 C32 120.1(3)
C27 C26 C25 119.7(3)
C27 C26 H26 120.2
C25 C26 H26 120.2
C26 C27 C28 119.0(3)
C26 C27 C33 118.9(3)
C28 C27 C33 122.0(3)
O3 C28 C27 118.0(3)
O3 C28 C23 120.0(3)
C27 C28 C23 121.9(3)
O3 C29 C30 113.2(3)
O3 C29 C31 105.3(4)
C30 C29 C31 112.4(4)
O3 C29 H29 108.6
C30 C29 H29 108.6
C31 C29 H29 108.6
C29 C30 H30A 109.5
C29 C30 H30B 109.5
H30A C30 H30B 109.5
C29 C30 H30C 109.5
H30A C30 H30C 109.5
H30B C30 H30C 109.5
C29 C31 H31A 109.5
C29 C31 H31B 109.5
H31A C31 H31B 109.5
C29 C31 H31C 109.5
H31A C31 H31C 109.5
H31B C31 H31C 109.5
N3 C32 C25 178.7(4)
C34 C33 C27 116.4(3)
C34 C33 H33A 108.2
C27 C33 H33A 108.2
C34 C33 H33B 108.2
C27 C33 H33B 108.2
H33A C33 H33B 107.3
C39 C34 C35 118.3(3)
C39 C34 C33 118.2(3)
C35 C34 C33 123.4(3)
O4 C35 C34 120.4(3)
O4 C35 C36 118.1(3)
C34 C35 C36 121.5(3)
C37 C36 C35 118.0(3)
C37 C36 C44 120.6(3)
C35 C36 C44 121.3(3)
C36 C37 C38 122.0(3)
C36 C37 H37 119.0
C38 C37 H37 119.0
C37 C38 C39 119.7(3)
C37 C38 C43 120.1(3)
C39 C38 C43 120.0(3)
C38 C39 C34 120.4(3)
C38 C39 H39 119.8
C34 C39 H39 119.8
C41 C40 O4 117.0(4)
C41 C40 C42 114.3(4)
O4 C40 C42 105.2(4)
C41 C40 H40 106.6
O4 C40 H40 106.6
C42 C40 H40 106.6
C40 C41 H41A 109.5
C40 C41 H41B 109.5
H41A C41 H41B 109.5
C40 C41 H41C 109.5
H41A C41 H41C 109.5
H41B C41 H41C 109.5
C40 C42 H42A 109.5
C40 C42 H42B 109.5
H42A C42 H42B 109.5
C40 C42 H42C 109.5
H42A C42 H42C 109.5
H42B C42 H42C 109.5
N4 C43 C38 177.9(5)
C36 C44 C1 114.0(3)
C36 C44 H44A 108.8
C1 C44 H44A 108.8
C36 C44 H44B 108.8
C1 C44 H44B 108.8
H44A C44 H44B 107.7

loop_
_geom_bond_atom_site_label_1
_geom_bond_atom_site_label_2
_geom_bond_distance
O1 C6 1.371(4)
O1 C8' 1.451(14)
O1 C8 1.459(12)
O2 C17 1.371(4)
O2 C18 1.453(9)
O2 C18' 1.50(2)
O3 C28 1.369(3)
O3 C29 1.452(5)
O4 C35 1.365(3)
O4 C40 1.434(5)
N1 C7 1.146(4)
N2 C21 1.134(4)
N3 C32 1.133(4)
N4 C43 1.149(4)
C1 C2 1.378(4)
C1 C6 1.403(5)
C1 C44 1.525(5)
C2 C3 1.390(5)
C2 H2 0.9300
C3 C4 1.380(5)
C3 C7 1.441(5)
C4 C5 1.383(4)
C4 H4 0.9300
C5 C6 1.405(5)
C5 C11 1.520(5)
C8 C10 1.328(13)
C8 C9 1.515(13)
C8 H8 0.9800
C9 H9A 0.9600
C9 H9B 0.9600
C9 H9C 0.9600
C10 H10A 0.9600
C10 H10B 0.9600
C10 H10C 0.9600
C8' C10' 1.346(15)
C8' C9' 1.477(15)
C8' H8' 0.9800
C9' H9D 0.9600
C9' H9E 0.9600
C9' H9F 0.9600
C10' H10D 0.9600
C10' H10E 0.9600
C10' H10F 0.9600
C11 C12 1.522(5)
C11 H11A 0.9700
C11 H11B 0.9700
C12 C13 1.370(4)
C12 C17 1.417(5)
C13 C14 1.381(5)
C13 H13 0.9300
C14 C15 1.402(5)
C14 C21 1.445(5)
C15 C16 1.371(4)
C15 H15 0.9300
C16 C17 1.402(5)
C16 C22 1.523(5)
C18 C19 1.492(9)
C18 C20 1.510(12)
C18 H18 0.9800
C19 H19A 0.9600
C19 H19B 0.9600
C19 H19C 0.9600
C20 H20A 0.9600
C20 H20B 0.9600
C20 H20C 0.9600
C18' C19' 1.472(18)
C18' C20' 1.491(17)
C18' H18' 0.9800
C19' H19D 0.9600
C19' H19E 0.9600
C19' H19F 0.9600
C20' H20D 0.9600
C20' H20E 0.9600
C20' H20F 0.9600
C22 C23 1.508(4)
C22 H22A 0.9700
C22 H22B 0.9700
C23 C24 1.385(4)
C23 C28 1.416(4)
C24 C25 1.377(5)
C24 H24 0.9300
C25 C26 1.396(5)
C25 C32 1.452(5)
C26 C27 1.391(4)
C26 H26 0.9300
C27 C28 1.393(4)
C27 C33 1.526(4)
C29 C30 1.470(6)
C29 C31 1.503(5)
C29 H29 0.9800
C30 H30A 0.9600
C30 H30B 0.9600
C30 H30C 0.9600
C31 H31A 0.9600
C31 H31B 0.9600
C31 H31C 0.9600
C33 C34 1.501(4)
C33 H33A 0.9700
C33 H33B 0.9700
C34 C39 1.394(4)
C34 C35 1.396(5)
C35 C36 1.415(5)
C36 C37 1.360(4)
C36 C44 1.524(5)
C37 C38 1.387(5)
C37 H37 0.9300
C38 C39 1.391(5)
C38 C43 1.432(5)
C39 H39 0.9300
C40 C41 1.428(7)
C40 C42 1.516(5)
C40 H40 0.9800
C41 H41A 0.9600
C41 H41B 0.9600
C41 H41C 0.9600
C42 H42A 0.9600
C42 H42B 0.9600
C42 H42C 0.9600
C44 H44A 0.9700
C44 H44B 0.9700
